data_1564117
loop_
_publ_author_name
'Xu, Jianhua'
'Xia, Xinzhao'
'Zhang, Geng'
'Wu, Huilu'
'Qu, Yao'
'Xia, Lixian'
'Han, Xintong'

_publ_section_title
;
 Two heteronuclear ZnII/CdII-DyIII complexes based on open-chain ether
 schiff base ligand: Synthesis, structures, fluorescence and antioxidation
 activity
;
_journal_name_full 'Inorganica Chimica Acta'
_journal_page_first 119918
_journal_paper_doi 10.1016/j.ica.2020.119918
_journal_volume 512
_journal_year 2020
_chemical_formula_moiety 'C29 H31 Br2 Cd Dy N4 O13, 3(C H2 Cl2)'
_chemical_formula_sum 'C32 H37 Br2 Cd Cl6 Dy N4 O13'
_chemical_formula_weight 1333.07
_space_group_crystal_system monoclinic
_space_group_IT_number 14
_space_group_name_Hall '-P 2ybc'
_space_group_name_H-M_alt 'P 1 21/c 1'
_atom_sites_solution_hydrogens geom
_cell_angle_alpha 90
_cell_angle_beta 92.091(10)
_cell_angle_gamma 90
_cell_formula_units_Z 4
_cell_length_a 15.794(9)
_cell_length_b 14.886(8)
_cell_length_c 19.153(10)
_cell_measurement_reflns_used 6053
_cell_measurement_temperature 153
_cell_measurement_theta_max 26.46
_cell_measurement_theta_min 2.58
_cell_volume 4500(4)
_computing_cell_refinement 'SAINT v7.68A (Bruker, 2009)'
_computing_data_reduction 'SAINT v7.68A (Bruker, 2009)'
_computing_molecular_graphics 'Olex2 (Dolomanov et al., 2009)'
_computing_publication_material 'Olex2 (Dolomanov et al., 2009)'
_computing_structure_refinement 'ShelXL (Sheldrick, 2008)'
_diffrn_ambient_temperature 153
_diffrn_measured_fraction_theta_full 0.983
_diffrn_measured_fraction_theta_max 0.983
_diffrn_measurement_device_type 'Bruker APEX-II CCD'
_diffrn_measurement_method '\f and \w scans'
_diffrn_radiation_monochromator graphite
_diffrn_radiation_type MoK\a
_diffrn_radiation_wavelength 0.71073
_diffrn_reflns_av_R_equivalents 0.1292
_diffrn_reflns_av_unetI/netI 0.1574
_diffrn_reflns_Laue_measured_fraction_full 0.983
_diffrn_reflns_Laue_measured_fraction_max 0.983
_diffrn_reflns_limit_h_max 17
_diffrn_reflns_limit_h_min -19
_diffrn_reflns_limit_k_max 18
_diffrn_reflns_limit_k_min -14
_diffrn_reflns_limit_l_max 23
_diffrn_reflns_limit_l_min -18
_diffrn_reflns_number 14589
_diffrn_reflns_point_group_measured_fraction_full 0.983
_diffrn_reflns_point_group_measured_fraction_max 0.983
_diffrn_reflns_theta_full 25.242
_diffrn_reflns_theta_max 25.499
_diffrn_reflns_theta_min 1.881
_diffrn_standards_number 0
_exptl_absorpt_coefficient_mu 4.315
_exptl_absorpt_correction_T_max 0.404
_exptl_absorpt_correction_T_min 0.221
_exptl_absorpt_correction_type multi-scan
_exptl_absorpt_process_details
;
SADABS-2008/1 (Bruker,2008) was used for absorption correction.
wR2(int) was 0.1162 before and 0.0662 after correction.
The Ratio of minimum to maximum transmission is 0.6643.
The \l/2 correction factor is 0.0015.
;
_exptl_crystal_colour 'clear dark yellow'
_exptl_crystal_colour_lustre clear
_exptl_crystal_colour_modifier dark
_exptl_crystal_colour_primary yellow
_exptl_crystal_density_diffrn 1.968
_exptl_crystal_density_meas .
_exptl_crystal_description block
_exptl_crystal_F_000 2588
_exptl_crystal_size_max 0.37
_exptl_crystal_size_mid 0.32
_exptl_crystal_size_min 0.21
_refine_diff_density_max 0.529
_refine_diff_density_min -0.900
_refine_diff_density_rms 0.165
_refine_ls_extinction_coef .
_refine_ls_extinction_method none
_refine_ls_goodness_of_fit_ref 1.030
_refine_ls_hydrogen_treatment constr
_refine_ls_matrix_type full
_refine_ls_number_parameters 537
_refine_ls_number_reflns 8234
_refine_ls_number_restraints 49
_refine_ls_restrained_S_all 0.944
_refine_ls_R_factor_all 0.1162
_refine_ls_R_factor_gt 0.0653
_refine_ls_shift/su_max 0.000
_refine_ls_shift/su_mean 0.000
_refine_ls_structure_factor_coef Fsqd
_refine_ls_weighting_details 'w=1/[\s^2^(Fo^2^)] where P=(Fo^2^+2Fc^2^)/3'
_refine_ls_weighting_scheme calc
_refine_ls_wR_factor_gt 0.0991
_refine_ls_wR_factor_ref 0.1145
_reflns_Friedel_coverage 0.000
_reflns_Friedel_fraction_full .
_reflns_Friedel_fraction_max .
_reflns_number_gt 3645
_reflns_number_total 8234
_reflns_threshold_expression 'I > 2\s(I)'
_cod_data_source_file complex2.cif
_cod_data_source_block 2
_cod_original_sg_symbol_H-M 'P  21/c '
_cod_database_code 1564117
_shelx_space_group_comment
;
The symmetry employed for this shelxl refinement is uniquely defined
by the following loop, which should always be used as a source of
symmetry information in preference to the above space-group names.
They are only intended as comments.
;
_olex2_refinement_description
;
1. Fixed Uiso
 At 1.2 times of:
  All C(H) groups, All C(H,H) groups
 At 1.5 times of:
  All C(H,H,H) groups, All O(H) groups
2. Restrained distances
 C32-Cl5 = C32-Cl6 = C30-Cl1 = C30-Cl2 = C31-Cl3 = C31-Cl4
 1.75 with sigma of 0.01
 H16-H19A
 2 with sigma of 0.01
3. Uiso/Uaniso restraints and constraints
Uanis(C2) \\sim Ueq, Uanis(C1) \\sim Ueq, Uanis(C10) \\sim Ueq, Uanis(C24)
\\sim Ueq, Uanis(C28) \\sim Ueq: with sigma of 0.01 and sigma for terminal
atoms of 0.02
Uanis(N2) \\sim Ueq, Uanis(C25) \\sim Ueq: with sigma of 0.001 and sigma for
terminal atoms of 0.002
4.a Secondary CH2 refined with riding coordinates:
 C10(H10A,H10B), C9(H9A,H9B), C8(H8A,H8B), C11(H11A,H11B), C30(H30A,H30B),
 C31(H31A,H31B), C32(H32A,H32B)
4.b Aromatic/amide H refined with riding coordinates:
 C2(H2), C16(H16), C24(H24), C26(H26), C12(H12), C14(H14), C7(H7), C4(H4),
 C23(H23), C25(H25)
4.c Idealised Me refined as rotating group:
 C19(H19A,H19B,H19C), C29(H29A,H29B,H29C), C20(H20A,H20B,H20C), C27(H27A,H27B,
 H27C)
4.d Idealised tetrahedral OH refined as rotating group:
 O11(H11)
;

loop_
_space_group_symop_operation_xyz
'x, y, z'
'-x, y+1/2, -z+1/2'
'-x, -y, -z'
'x, -y-1/2, z-1/2'

loop_
_atom_site_label
_atom_site_type_symbol
_atom_site_fract_x
_atom_site_fract_y
_atom_site_fract_z
_atom_site_U_iso_or_equiv
_atom_site_adp_type
_atom_site_occupancy
_atom_site_site_symmetry_order
_atom_site_calc_flag
_atom_site_refinement_flags_posn
_atom_site_refinement_flags_adp
_atom_site_refinement_flags_occupancy
_atom_site_disorder_assembly
_atom_site_disorder_group
Dy1 Dy 0.22956(3) 0.48510(3) 0.27399(2) 0.01638(14) Uani 1 1 d . . . . .
Cd1 Cd 0.23361(5) 0.24736(5) 0.22197(3) 0.01553(19) Uani 1 1 d . . . . .
Br2 Br 0.61646(8) 0.46552(8) 0.06217(6) 0.0344(3) Uani 1 1 d . . . . .
Br1 Br -0.15285(9) 0.44818(9) 0.02744(7) 0.0409(3) Uani 1 1 d . . . . .
O3 O 0.2407(5) 0.0778(5) 0.2301(4) 0.0245(18) Uani 1 1 d . . . . .
O12 O 0.2394(5) 0.6434(5) 0.2703(4) 0.0276(18) Uani 1 1 d . . . . .
O2 O 0.1425(5) 0.3738(5) 0.2208(4) 0.0213(17) Uani 1 1 d . . . . .
O4 O 0.3115(5) 0.3765(5) 0.2237(4) 0.0213(17) Uani 1 1 d . . . . .
O7 O 0.2327(5) 0.3736(5) 0.3579(3) 0.0249(18) Uani 1 1 d . . . . .
O9 O 0.1016(5) 0.5152(6) 0.3329(5) 0.043(2) Uani 1 1 d . . . . .
O11 O 0.3668(5) 0.5157(6) 0.3204(4) 0.0318(19) Uani 1 1 d . . . . .
H11 H 0.3564 0.4811 0.2865 0.048 Uiso 1 1 calc GR . . . .
N2 N 0.3739(6) 0.1961(6) 0.2244(4) 0.0173(19) Uani 1 1 d . U . . .
O6 O 0.2291(5) 0.2275(5) 0.3393(4) 0.030(2) Uani 1 1 d . . . . .
O1 O 0.1170(5) 0.5361(5) 0.1811(4) 0.0256(18) Uani 1 1 d . . . . .
C6 C 0.0786(7) 0.3854(6) 0.1786(5) 0.013(2) Uani 1 1 d . . . . .
C2 C -0.0059(8) 0.4913(8) 0.1134(6) 0.032(3) Uani 1 1 d . U . . .
H2 H -0.0178 0.5519 0.1008 0.039 Uiso 1 1 calc R . . . .
C1 C 0.0595(6) 0.4735(7) 0.1568(5) 0.018(2) Uani 1 1 d . U . . .
N3 N 0.2400(6) 0.2359(6) 0.0993(5) 0.029(2) Uani 1 1 d . . . . .
C16 C 0.4579(6) 0.4977(7) 0.1213(5) 0.021(2) Uani 1 1 d . . . . .
H16 H 0.4615 0.5555 0.1006 0.025 Uiso 1 1 calc DR . . . .
O5 O 0.3173(5) 0.5276(5) 0.1656(4) 0.031(2) Uani 1 1 d . . . . .
N1 N 0.0974(6) 0.1859(7) 0.2038(5) 0.028(2) Uani 1 1 d . . . . .
O8 O 0.2123(6) 0.5489(5) 0.3963(4) 0.030(2) Uani 1 1 d . . . . .
C17 C 0.3859(7) 0.4743(7) 0.1579(5) 0.019(2) Uani 1 1 d . . . . .
C10 C 0.3147(8) 0.0601(7) 0.2753(6) 0.027(3) Uani 1 1 d . U . . .
H10A H 0.3212 -0.0052 0.2838 0.032 Uiso 1 1 calc R . . . .
H10B H 0.3098 0.0910 0.3207 0.032 Uiso 1 1 calc R . . . .
C21 C 0.2338(7) 0.2956(8) 0.3773(5) 0.023(3) Uani 1 1 d . . . . .
C24 C 0.2405(8) 0.1628(8) 0.0682(6) 0.032(3) Uani 1 1 d . U . . .
H24 H 0.2389 0.1113 0.0975 0.038 Uiso 1 1 calc R . . . .
C22 C 0.2370(7) 0.2803(7) 0.4526(5) 0.020(2) Uani 1 1 d . . . . .
C9 C 0.1640(7) 0.0480(9) 0.2636(6) 0.032(3) Uani 1 1 d . . . . .
H9A H 0.1599 0.0737 0.3110 0.039 Uiso 1 1 calc R . . . .
H9B H 0.1611 -0.0183 0.2664 0.039 Uiso 1 1 calc R . . . .
C26 C 0.2358(8) 0.1983(8) 0.4858(6) 0.029(3) Uani 1 1 d . . . . .
H26 H 0.2367 0.1457 0.4577 0.035 Uiso 1 1 calc R . . . .
N4 N 0.1315(7) 0.5448(6) 0.3915(5) 0.030(2) Uani 1 1 d . . . . .
C13 C 0.4398(7) 0.3271(7) 0.1796(5) 0.022(2) Uani 1 1 d . . . . .
O10 O 0.0851(7) 0.5651(10) 0.4407(5) 0.074(4) Uani 1 1 d . . . . .
C12 C 0.4401(7) 0.2329(7) 0.2083(6) 0.027(3) Uani 1 1 d . . . . .
H12 H 0.4923 0.2014 0.2141 0.032 Uiso 1 1 calc R . . . .
C14 C 0.5149(7) 0.3516(7) 0.1432(6) 0.024(3) Uani 1 1 d . . . . .
H14 H 0.5586 0.3084 0.1386 0.029 Uiso 1 1 calc R . . . .
C5 C 0.0255(8) 0.3170(8) 0.1548(6) 0.030(3) Uani 1 1 d . . . . .
C3 C -0.0565(7) 0.4238(6) 0.0865(5) 0.019(2) Uani 1 1 d . . . . .
O13 O 0.3507(7) 0.6832(7) 0.3328(6) 0.062(3) Uani 1 1 d . . . . .
C19 C 0.3211(7) 0.6154(8) 0.1289(7) 0.031(3) Uani 1 1 d . . . . .
H19A H 0.3459 0.6068 0.0832 0.047 Uiso 1 1 calc DGR . . . .
H19B H 0.3563 0.6573 0.1568 0.047 Uiso 1 1 calc GR . . . .
H19C H 0.2638 0.6399 0.1225 0.047 Uiso 1 1 calc GR . . . .
C18 C 0.3820(7) 0.3893(7) 0.1901(6) 0.023(2) Uani 1 1 d . . . . .
C29 C 0.2518(12) 0.7848(12) 0.2982(9) 0.067(5) Uani 1 1 d . . . . .
H29A H 0.2803 0.8187 0.2620 0.101 Uiso 1 1 calc GR . . . .
H29B H 0.2627 0.8136 0.3437 0.101 Uiso 1 1 calc GR . . . .
H29C H 0.1907 0.7837 0.2874 0.101 Uiso 1 1 calc GR . . . .
C28 C 0.2815(7) 0.7009(7) 0.3002(5) 0.021(2) Uani 1 1 d . U . . .
C15 C 0.5248(7) 0.4364(7) 0.1148(6) 0.026(3) Uani 1 1 d . . . . .
C8 C 0.0914(7) 0.0881(7) 0.2102(6) 0.023(3) Uani 1 1 d . . . . .
H8A H 0.0972 0.0604 0.1636 0.028 Uiso 1 1 calc R . . . .
H8B H 0.0349 0.0720 0.2272 0.028 Uiso 1 1 calc R . . . .
C7 C 0.0351(7) 0.2271(7) 0.1732(6) 0.026(3) Uani 1 1 d . . . . .
H7 H -0.0123 0.1901 0.1612 0.031 Uiso 1 1 calc R . . . .
C20 C 0.0970(9) 0.6288(9) 0.1599(9) 0.050(4) Uani 1 1 d . . . . .
H20A H 0.0384 0.6428 0.1712 0.075 Uiso 1 1 calc GR . . . .
H20B H 0.1037 0.6352 0.1095 0.075 Uiso 1 1 calc GR . . . .
H20C H 0.1355 0.6703 0.1850 0.075 Uiso 1 1 calc GR . . . .
C11 C 0.3910(8) 0.0973(8) 0.2355(7) 0.039(3) Uani 1 1 d . . . . .
H11A H 0.4444 0.0885 0.2634 0.047 Uiso 1 1 calc R . . . .
H11B H 0.3958 0.0663 0.1901 0.047 Uiso 1 1 calc R . . . .
C4 C -0.0435(8) 0.3315(10) 0.1108(6) 0.038(3) Uani 1 1 d . . . . .
H4 H -0.0808 0.2842 0.0969 0.046 Uiso 1 1 calc R . . . .
C23 C 0.2431(7) 0.1449(6) -0.0013(5) 0.018(2) Uani 1 1 d . . . . .
H23 H 0.2487 0.0853 -0.0183 0.022 Uiso 1 1 calc R . . . .
C27 C 0.4203(10) 0.4747(9) 0.3670(7) 0.051(4) Uani 1 1 d . . . . .
H27A H 0.3972 0.4784 0.4138 0.077 Uiso 1 1 calc GR . . . .
H27B H 0.4756 0.5045 0.3672 0.077 Uiso 1 1 calc GR . . . .
H27C H 0.4268 0.4115 0.3539 0.077 Uiso 1 1 calc GR . . . .
C25 C 0.2335(7) 0.1886(7) 0.5524(5) 0.019(2) Uani 1 1 d . U . . .
H25 H 0.2273 0.1299 0.5711 0.023 Uiso 1 1 calc R . . . .
Cl3 Cl 0.4517(3) 0.2326(3) 0.3985(2) 0.0677(13) Uani 1 1 d D . . . .
Cl4 Cl 0.4766(4) 0.3395(4) 0.5236(3) 0.0893(16) Uani 1 1 d D . . . .
Cl2 Cl 0.2620(5) 0.7653(4) 0.0081(4) 0.132(3) Uani 1 1 d D . . . .
Cl1 Cl 0.3328(5) 0.8836(5) 0.1136(3) 0.127(2) Uani 1 1 d D . . . .
C30 C 0.2789(12) 0.8776(8) 0.0316(7) 0.088(6) Uani 1 1 d D . . . .
H30A H 0.2239 0.9090 0.0336 0.105 Uiso 1 1 calc R . . . .
H30B H 0.3128 0.9076 -0.0041 0.105 Uiso 1 1 calc R . . . .
C31 C 0.4739(11) 0.2308(7) 0.4887(5) 0.073(5) Uani 1 1 d D . . . .
H31A H 0.5294 0.2013 0.4981 0.088 Uiso 1 1 calc R . . . .
H31B H 0.4301 0.1952 0.5118 0.088 Uiso 1 1 calc R . . . .
Cl5 Cl 1.0154(3) 0.2691(3) 0.4609(2) 0.0660(12) Uani 1 1 d D . . . .
Cl6 Cl 0.9174(4) 0.3559(3) 0.3476(3) 0.119(3) Uani 1 1 d D . . . .
C32 C 0.9941(9) 0.3681(8) 0.4146(7) 0.074(6) Uani 1 1 d D . . . .
H32A H 0.9751 0.4145 0.4476 0.089 Uiso 1 1 calc R . . . .
H32B H 1.0473 0.3898 0.3945 0.089 Uiso 1 1 calc R . . . .

loop_
_atom_site_aniso_label
_atom_site_aniso_U_11
_atom_site_aniso_U_22
_atom_site_aniso_U_33
_atom_site_aniso_U_23
_atom_site_aniso_U_13
_atom_site_aniso_U_12
Dy1 0.0269(3) 0.0098(2) 0.0123(2) -0.00060(19) -0.00059(17) -0.0007(2)
Cd1 0.0308(5) 0.0099(4) 0.0058(3) 0.0002(3) -0.0004(3) -0.0011(3)
Br2 0.0372(8) 0.0363(7) 0.0303(6) -0.0040(5) 0.0074(5) -0.0070(5)
Br1 0.0312(8) 0.0435(8) 0.0471(8) -0.0033(6) -0.0125(6) 0.0050(6)
O3 0.022(5) 0.022(4) 0.030(4) 0.000(3) 0.009(3) -0.009(3)
O12 0.035(5) 0.037(5) 0.012(3) 0.006(3) 0.005(3) -0.004(4)
O2 0.029(5) 0.015(4) 0.020(4) -0.010(3) -0.005(3) 0.000(3)
O4 0.034(5) 0.010(4) 0.020(4) -0.004(3) 0.007(3) 0.001(3)
O7 0.050(6) 0.018(4) 0.007(3) 0.000(3) 0.002(3) -0.002(3)
O9 0.040(6) 0.044(5) 0.046(6) -0.008(5) 0.003(4) -0.014(4)
O11 0.026(4) 0.058(6) 0.011(4) -0.001(4) -0.002(3) 0.001(4)
N2 0.018(2) 0.017(2) 0.017(2) 0.0007(10) -0.0001(10) 0.0005(10)
O6 0.048(6) 0.025(5) 0.016(4) -0.006(3) -0.007(4) 0.000(4)
O1 0.026(5) 0.019(4) 0.030(4) -0.006(3) -0.006(3) 0.002(3)
C6 0.022(6) 0.007(5) 0.011(5) -0.004(4) 0.005(4) -0.006(4)
C2 0.044(6) 0.033(6) 0.019(5) 0.012(5) -0.010(4) 0.013(5)
C1 0.019(5) 0.021(5) 0.014(4) -0.014(4) 0.001(4) -0.005(4)
N3 0.042(7) 0.021(5) 0.023(5) -0.002(4) -0.001(4) -0.010(4)
C16 0.022(6) 0.018(6) 0.023(6) -0.003(4) 0.001(4) -0.003(4)
O5 0.046(5) 0.025(5) 0.022(4) 0.019(4) 0.009(3) 0.006(4)
N1 0.028(6) 0.027(5) 0.029(5) -0.003(4) -0.015(4) -0.009(4)
O8 0.044(6) 0.017(4) 0.029(4) 0.010(3) -0.013(4) -0.010(4)
C17 0.033(7) 0.009(5) 0.016(5) -0.007(4) 0.005(4) -0.006(4)
C10 0.046(7) 0.012(5) 0.023(5) 0.007(4) 0.003(5) 0.003(4)
C21 0.026(7) 0.026(6) 0.018(5) -0.008(5) 0.012(5) 0.000(5)
C24 0.041(7) 0.032(6) 0.023(5) -0.019(5) -0.002(5) 0.001(5)
C22 0.025(6) 0.011(5) 0.023(5) 0.003(4) 0.009(5) -0.010(4)
C9 0.033(8) 0.042(7) 0.023(6) -0.013(5) 0.019(5) -0.007(6)
C26 0.051(9) 0.019(6) 0.017(6) 0.007(5) 0.002(5) -0.003(5)
N4 0.049(7) 0.025(5) 0.019(5) 0.000(4) 0.013(5) 0.013(5)
C13 0.035(7) 0.011(5) 0.020(5) 0.004(4) -0.010(5) 0.004(5)
O10 0.067(8) 0.126(11) 0.028(5) -0.040(6) 0.004(5) 0.007(7)
C12 0.027(7) 0.024(6) 0.029(6) 0.001(5) -0.004(5) 0.022(5)
C14 0.018(7) 0.018(6) 0.036(7) 0.000(5) 0.000(5) 0.003(4)
C5 0.026(7) 0.037(7) 0.026(6) 0.005(5) 0.002(5) 0.006(5)
C3 0.023(6) 0.007(5) 0.028(6) -0.004(4) -0.002(5) -0.004(4)
O13 0.048(7) 0.054(7) 0.084(8) -0.040(6) -0.016(6) 0.003(5)
C19 0.016(7) 0.026(6) 0.051(8) 0.013(6) -0.004(6) -0.001(5)
C18 0.025(7) 0.008(5) 0.034(6) 0.001(5) 0.003(5) -0.005(4)
C29 0.091(15) 0.061(11) 0.050(9) -0.017(9) -0.001(9) -0.004(9)
C28 0.027(6) 0.015(5) 0.021(5) -0.004(4) -0.005(4) -0.013(4)
C15 0.025(7) 0.017(6) 0.037(7) -0.006(5) 0.004(5) 0.004(5)
C8 0.016(6) 0.030(6) 0.024(6) -0.008(5) 0.006(5) -0.008(5)
C7 0.026(7) 0.028(7) 0.024(6) -0.021(5) 0.002(5) 0.000(5)
C20 0.049(10) 0.031(8) 0.071(10) -0.007(7) 0.001(8) -0.012(7)
C11 0.035(9) 0.030(7) 0.053(9) -0.009(6) 0.000(6) 0.006(6)
C4 0.039(9) 0.053(9) 0.022(6) -0.011(6) -0.015(6) 0.003(6)
C23 0.039(7) 0.007(5) 0.009(5) 0.004(4) 0.001(5) -0.002(4)
C27 0.092(13) 0.031(8) 0.030(8) 0.008(6) 0.000(7) -0.013(7)
C25 0.020(2) 0.019(2) 0.019(2) 0.0006(10) 0.0008(10) 0.0002(10)
Cl3 0.097(4) 0.039(2) 0.067(3) 0.005(2) 0.004(2) 0.010(2)
Cl4 0.113(5) 0.090(4) 0.064(3) 0.013(3) -0.010(3) 0.015(3)
Cl2 0.213(8) 0.050(3) 0.128(5) 0.018(3) -0.063(5) 0.000(4)
Cl1 0.159(7) 0.139(6) 0.081(4) -0.001(4) -0.035(4) -0.015(5)
C30 0.099(18) 0.099(16) 0.065(12) 0.005(12) 0.009(11) 0.008(13)
C31 0.063(13) 0.068(12) 0.089(14) 0.016(10) -0.001(10) 0.028(9)
Cl5 0.076(3) 0.061(3) 0.060(3) 0.000(2) -0.017(2) -0.007(2)
Cl6 0.165(6) 0.045(3) 0.141(5) 0.026(3) -0.089(5) -0.013(3)
C32 0.075(14) 0.064(12) 0.086(14) 0.016(10) 0.029(11) -0.022(10)

loop_
_atom_type_symbol
_atom_type_description
_atom_type_scat_dispersion_real
_atom_type_scat_dispersion_imag
_atom_type_scat_source
C C 0.0033 0.0016 'International Tables Vol C Tables 4.2.6.8 and 6.1.1.4'
H H 0.0000 0.0000 'International Tables Vol C Tables 4.2.6.8 and 6.1.1.4'
Br Br -0.2901 2.4595 'International Tables Vol C Tables 4.2.6.8 and 6.1.1.4'
Cd Cd -0.8075 1.2024 'International Tables Vol C Tables 4.2.6.8 and 6.1.1.4'
Cl Cl 0.1484 0.1585 'International Tables Vol C Tables 4.2.6.8 and 6.1.1.4'
Dy Dy -0.1892 4.4098 'International Tables Vol C Tables 4.2.6.8 and 6.1.1.4'
N N 0.0061 0.0033 'International Tables Vol C Tables 4.2.6.8 and 6.1.1.4'
O O 0.0106 0.0060 'International Tables Vol C Tables 4.2.6.8 and 6.1.1.4'

loop_
_geom_angle_atom_site_label_1
_geom_angle_atom_site_label_2
_geom_angle_atom_site_label_3
_geom_angle
_geom_angle_site_symmetry_1
_geom_angle_site_symmetry_3
O12 Dy1 O9 83.4(3) . .
O12 Dy1 O1 74.4(2) . .
O12 Dy1 O5 72.4(3) . .
O12 Dy1 O8 70.4(2) . .
O2 Dy1 O12 136.5(3) . .
O2 Dy1 O9 81.2(3) . .
O2 Dy1 O1 62.2(2) . .
O2 Dy1 O5 98.3(3) . .
O2 Dy1 O8 125.3(3) . .
O4 Dy1 O12 130.5(3) . .
O4 Dy1 O2 69.8(3) . .
O4 Dy1 O7 77.8(3) . .
O4 Dy1 O9 145.7(3) . .
O4 Dy1 O11 76.7(3) . .
O4 Dy1 O1 107.6(2) . .
O4 Dy1 O5 61.1(2) . .
O4 Dy1 O8 136.5(3) . .
O7 Dy1 O12 137.5(2) . .
O7 Dy1 O2 78.1(3) . .
O7 Dy1 O9 78.7(3) . .
O7 Dy1 O11 83.1(3) . .
O7 Dy1 O1 133.4(3) . .
O7 Dy1 O5 136.7(3) . .
O7 Dy1 O8 68.2(2) . .
O9 Dy1 O1 72.4(3) . .
O9 Dy1 O5 144.1(3) . .
O9 Dy1 O8 51.4(3) . .
O11 Dy1 O12 76.0(3) . .
O11 Dy1 O2 144.3(3) . .
O11 Dy1 O9 124.5(3) . .
O11 Dy1 O1 143.5(3) . .
O11 Dy1 O5 75.3(3) . .
O11 Dy1 O8 73.1(3) . .
O1 Dy1 O5 75.7(2) . .
O8 Dy1 O1 115.4(3) . .
O8 Dy1 O5 135.7(3) . .
O2 Cd1 O3 145.0(2) . .
O4 Cd1 O3 144.7(3) . .
O4 Cd1 O2 70.0(3) . .
O4 Cd1 N2 76.4(3) . .
O4 Cd1 N3 91.9(3) . .
O4 Cd1 N1 145.1(3) . .
N2 Cd1 O3 68.5(3) . .
N2 Cd1 O2 146.4(3) . .
N2 Cd1 N3 85.5(3) . .
N2 Cd1 N1 137.3(3) . .
O6 Cd1 O3 79.2(3) . .
O6 Cd1 O2 94.1(3) . .
O6 Cd1 O4 97.6(3) . .
O6 Cd1 N2 90.1(3) . .
O6 Cd1 N3 168.4(3) . .
O6 Cd1 N1 92.0(3) . .
N3 Cd1 O3 89.2(3) . .
N3 Cd1 O2 95.5(3) . .
N1 Cd1 O3 70.1(3) . .
N1 Cd1 O2 75.9(3) . .
N1 Cd1 N3 84.1(3) . .
C10 O3 Cd1 104.5(6) . .
C10 O3 C9 110.2(9) . .
C9 O3 Cd1 107.1(6) . .
C28 O12 Dy1 136.4(7) . .
Dy1 O2 Cd1 102.1(3) . .
C6 O2 Dy1 127.7(6) . .
C6 O2 Cd1 125.2(6) . .
Cd1 O4 Dy1 106.6(3) . .
C18 O4 Dy1 126.8(6) . .
C18 O4 Cd1 125.4(6) . .
C21 O7 Dy1 153.7(7) . .
N4 O9 Dy1 100.7(6) . .
Dy1 O11 H11 55.9 . .
C27 O11 Dy1 134.9(8) . .
C27 O11 H11 109.5 . .
C12 N2 Cd1 131.5(8) . .
C12 N2 C11 108.7(10) . .
C11 N2 Cd1 119.0(7) . .
C21 O6 Cd1 117.9(7) . .
C1 O1 Dy1 117.7(6) . .
C1 O1 C20 114.4(9) . .
C20 O1 Dy1 127.0(7) . .
O2 C6 C1 117.9(9) . .
O2 C6 C5 124.3(9) . .
C5 C6 C1 117.8(10) . .
C1 C2 H2 119.4 . .
C1 C2 C3 121.1(11) . .
C3 C2 H2 119.4 . .
O1 C1 C6 113.7(9) . .
C2 C1 O1 124.5(11) . .
C2 C1 C6 121.7(10) . .
C24 N3 Cd1 122.8(8) . .
C24 N3 C25 112.7(10) . 4_565
C25 N3 Cd1 124.1(7) 4_565 .
C17 C16 H16 119.7 . .
C17 C16 C15 120.6(10) . .
C15 C16 H16 119.7 . .
C17 O5 Dy1 113.2(6) . .
C17 O5 C19 114.6(8) . .
C19 O5 Dy1 128.4(7) . .
C8 N1 Cd1 115.9(7) . .
C7 N1 Cd1 124.3(8) . .
C7 N1 C8 117.5(9) . .
N4 O8 Dy1 93.2(5) . .
C16 C17 C18 119.4(10) . .
O5 C17 C16 125.2(9) . .
O5 C17 C18 115.4(9) . .
O3 C10 H10A 110.7 . .
O3 C10 H10B 110.7 . .
O3 C10 C11 105.4(9) . .
H10A C10 H10B 108.8 . .
C11 C10 H10A 110.7 . .
C11 C10 H10B 110.7 . .
O7 C21 O6 126.6(10) . .
O7 C21 C22 116.8(9) . .
O6 C21 C22 116.6(10) . .
N3 C24 H24 115.0 . .
N3 C24 C23 130.0(12) . .
C23 C24 H24 115.0 . .
C26 C22 C21 126.5(10) . .
C26 C22 C23 114.2(9) . 4_566
C23 C22 C21 119.3(9) 4_566 .
O3 C9 H9A 111.6 . .
O3 C9 H9B 111.6 . .
O3 C9 C8 101.0(9) . .
H9A C9 H9B 109.4 . .
C8 C9 H9A 111.6 . .
C8 C9 H9B 111.6 . .
C22 C26 H26 118.0 . .
C25 C26 C22 124.0(11) . .
C25 C26 H26 118.0 . .
O8 N4 O9 114.6(8) . .
O10 N4 O9 122.3(11) . .
O10 N4 O8 123.0(10) . .
C14 C13 C12 114.8(9) . .
C18 C13 C12 126.2(11) . .
C18 C13 C14 118.7(10) . .
N2 C12 C13 120.9(10) . .
N2 C12 H12 119.5 . .
C13 C12 H12 119.5 . .
C13 C14 H14 119.1 . .
C15 C14 C13 121.7(10) . .
C15 C14 H14 119.1 . .
C6 C5 C7 124.3(11) . .
C4 C5 C6 123.1(12) . .
C4 C5 C7 112.6(12) . .
C2 C3 Br1 121.8(8) . .
C2 C3 C4 119.7(10) . .
C4 C3 Br1 118.0(8) . .
O5 C19 H19A 109.5 . .
O5 C19 H19B 109.5 . .
O5 C19 H19C 109.5 . .
H19A C19 H19B 109.5 . .
H19A C19 H19C 109.5 . .
H19B C19 H19C 109.5 . .
O4 C18 C17 113.2(9) . .
O4 C18 C13 124.9(10) . .
C13 C18 C17 121.4(11) . .
H29A C29 H29B 109.5 . .
H29A C29 H29C 109.5 . .
H29B C29 H29C 109.5 . .
C28 C29 H29A 109.5 . .
C28 C29 H29B 109.5 . .
C28 C29 H29C 109.5 . .
O12 C28 O13 122.3(11) . .
O12 C28 C29 117.4(12) . .
O13 C28 C29 120.3(12) . .
C16 C15 Br2 120.2(9) . .
C14 C15 Br2 122.1(8) . .
C14 C15 C16 117.4(11) . .
N1 C8 C9 111.9(9) . .
N1 C8 H8A 109.2 . .
N1 C8 H8B 109.2 . .
C9 C8 H8A 109.2 . .
C9 C8 H8B 109.2 . .
H8A C8 H8B 107.9 . .
N1 C7 C5 130.5(12) . .
N1 C7 H7 114.7 . .
C5 C7 H7 114.7 . .
O1 C20 H20A 109.5 . .
O1 C20 H20B 109.5 . .
O1 C20 H20C 109.5 . .
H20A C20 H20B 109.5 . .
H20A C20 H20C 109.5 . .
H20B C20 H20C 109.5 . .
N2 C11 C10 106.2(9) . .
N2 C11 H11A 110.5 . .
N2 C11 H11B 110.5 . .
C10 C11 H11A 110.5 . .
C10 C11 H11B 110.5 . .
H11A C11 H11B 108.7 . .
C5 C4 C3 116.3(12) . .
C5 C4 H4 121.9 . .
C3 C4 H4 121.9 . .
C24 C23 C22 116.8(10) . 4_565
C24 C23 H23 121.6 . .
C22 C23 H23 121.6 4_565 .
O11 C27 H27A 109.5 . .
O11 C27 H27B 109.5 . .
O11 C27 H27C 109.5 . .
H27A C27 H27B 109.5 . .
H27A C27 H27C 109.5 . .
H27B C27 H27C 109.5 . .
N3 C25 H25 119.1 4_566 .
C26 C25 N3 121.8(10) . 4_566
C26 C25 H25 119.1 . .
Cl2 C30 Cl1 110.0(7) . .
Cl2 C30 H30A 109.7 . .
Cl2 C30 H30B 109.7 . .
Cl1 C30 H30A 109.7 . .
Cl1 C30 H30B 109.7 . .
H30A C30 H30B 108.2 . .
Cl3 C31 Cl4 111.3(7) . .
Cl3 C31 H31A 109.4 . .
Cl3 C31 H31B 109.4 . .
Cl4 C31 H31A 109.4 . .
Cl4 C31 H31B 109.4 . .
H31A C31 H31B 108.0 . .
Cl5 C32 H32A 108.8 . .
Cl5 C32 H32B 108.8 . .
Cl6 C32 Cl5 113.7(7) . .
Cl6 C32 H32A 108.8 . .
Cl6 C32 H32B 108.8 . .
H32A C32 H32B 107.7 . .

loop_
_geom_bond_atom_site_label_1
_geom_bond_atom_site_label_2
_geom_bond_distance
_geom_bond_site_symmetry_2
Dy1 O12 2.363(8) .
Dy1 O2 2.360(7) .
Dy1 O4 2.304(7) .
Dy1 O7 2.310(7) .
Dy1 O9 2.393(9) .
Dy1 O11 2.357(7) .
Dy1 O1 2.583(7) .
Dy1 O5 2.615(7) .
Dy1 O8 2.552(8) .
Cd1 O3 2.531(8) .
Cd1 O2 2.369(7) .
Cd1 O4 2.282(7) .
Cd1 N2 2.343(9) .
Cd1 O6 2.271(7) .
Cd1 N3 2.361(9) .
Cd1 N1 2.351(9) .
Br2 C15 1.845(12) .
Br1 C3 1.898(10) .
O3 C10 1.452(13) .
O3 C9 1.460(13) .
O12 C28 1.214(12) .
O2 C6 1.282(12) .
O4 C18 1.320(13) .
O7 C21 1.219(13) .
O9 N4 1.280(12) .
O11 H11 0.8400 .
O11 C27 1.352(15) .
N2 C12 1.230(14) .
N2 C11 1.508(15) .
O6 C21 1.249(13) .
O1 C1 1.371(12) .
O1 C20 1.469(16) .
C6 C1 1.406(15) .
C6 C5 1.385(15) .
C2 H2 0.9500 .
C2 C1 1.329(14) .
C2 C3 1.373(15) .
N3 C24 1.241(14) .
N3 C25 1.441(13) 4_565
C16 H16 0.9500 .
C16 C17 1.402(14) .
C16 C15 1.405(14) .
O5 C17 1.355(13) .
O5 C19 1.487(13) .
N1 C8 1.464(15) .
N1 C7 1.284(14) .
O8 N4 1.276(12) .
C17 C18 1.410(15) .
C10 H10A 0.9900 .
C10 H10B 0.9900 .
C10 C11 1.552(18) .
C21 C22 1.458(15) .
C24 H24 0.9500 .
C24 C23 1.361(14) .
C22 C26 1.377(15) .
C22 C23 1.423(14) 4_566
C9 H9A 0.9900 .
C9 H9B 0.9900 .
C9 C8 1.621(17) .
C26 H26 0.9500 .
C26 C25 1.286(15) .
N4 O10 1.253(13) .
C13 C12 1.506(15) .
C13 C14 1.445(16) .
C13 C18 1.321(16) .
C12 H12 0.9500 .
C14 H14 0.9500 .
C14 C15 1.386(15) .
C5 C7 1.392(17) .
C5 C4 1.369(16) .
C3 C4 1.463(17) .
O13 C28 1.266(14) .
C19 H19A 0.9800 .
C19 H19B 0.9800 .
C19 H19C 0.9800 .
C29 H29A 0.9800 .
C29 H29B 0.9800 .
C29 H29C 0.9800 .
C29 C28 1.33(2) .
C8 H8A 0.9900 .
C8 H8B 0.9900 .
C7 H7 0.9500 .
C20 H20A 0.9800 .
C20 H20B 0.9800 .
C20 H20C 0.9800 .
C11 H11A 0.9900 .
C11 H11B 0.9900 .
C4 H4 0.9500 .
C23 C22 1.423(14) 4_565
C23 H23 0.9500 .
C27 H27A 0.9800 .
C27 H27B 0.9800 .
C27 H27C 0.9800 .
C25 N3 1.441(13) 4_566
C25 H25 0.9500 .
Cl3 C31 1.749(9) .
Cl4 C31 1.751(9) .
Cl2 C30 1.748(10) .
Cl1 C30 1.761(9) .
C30 H30A 0.9900 .
C30 H30B 0.9900 .
C31 H31A 0.9900 .
C31 H31B 0.9900 .
Cl5 C32 1.746(9) .
Cl6 C32 1.742(9) .
C32 H32A 0.9900 .
C32 H32B 0.9900 .

loop_
_geom_torsion_atom_site_label_1
_geom_torsion_atom_site_label_2
_geom_torsion_atom_site_label_3
_geom_torsion_atom_site_label_4
_geom_torsion
_geom_torsion_site_symmetry_1
_geom_torsion_site_symmetry_2
_geom_torsion_site_symmetry_3
_geom_torsion_site_symmetry_4
Dy1 O12 C28 O13 18.8(18) . . . .
Dy1 O12 C28 C29 -160.7(11) . . . .
Dy1 O2 C6 C1 4.5(13) . . . .
Dy1 O2 C6 C5 -173.4(8) . . . .
Dy1 O4 C18 C17 -28.2(13) . . . .
Dy1 O4 C18 C13 159.5(9) . . . .
Dy1 O7 C21 O6 -4(3) . . . .
Dy1 O7 C21 C22 179.3(12) . . . .
Dy1 O9 N4 O8 1.3(9) . . . .
Dy1 O9 N4 O10 -176.5(11) . . . .
Dy1 O1 C1 C6 -9.4(10) . . . .
Dy1 O1 C1 C2 174.3(9) . . . .
Dy1 O5 C17 C16 -157.4(8) . . . .
Dy1 O5 C17 C18 22.5(11) . . . .
Dy1 O8 N4 O9 -1.2(9) . . . .
Dy1 O8 N4 O10 176.6(11) . . . .
Cd1 O3 C10 C11 -63.3(8) . . . .
Cd1 O3 C9 C8 58.5(8) . . . .
Cd1 O2 C6 C1 -145.9(7) . . . .
Cd1 O2 C6 C5 36.2(14) . . . .
Cd1 O4 C18 C17 137.6(7) . . . .
Cd1 O4 C18 C13 -34.8(16) . . . .
Cd1 N2 C12 C13 -1.7(16) . . . .
Cd1 N2 C11 C10 -25.1(12) . . . .
Cd1 O6 C21 O7 7.4(15) . . . .
Cd1 O6 C21 C22 -175.6(7) . . . .
Cd1 N3 C24 C23 179.3(10) . . . .
Cd1 N1 C8 C9 28.5(11) . . . .
Cd1 N1 C7 C5 -12.2(17) . . . .
Br1 C3 C4 C5 -178.4(9) . . . .
O3 C10 C11 N2 59.4(11) . . . .
O3 C9 C8 N1 -59.2(11) . . . .
O2 C6 C1 O1 4.0(13) . . . .
O2 C6 C1 C2 -179.6(11) . . . .
O2 C6 C5 C7 -0.5(18) . . . .
O2 C6 C5 C4 178.5(11) . . . .
O7 C21 C22 C26 177.6(11) . . . .
O7 C21 C22 C23 -3.2(16) . . . 4_566
O6 C21 C22 C26 0.3(17) . . . .
O6 C21 C22 C23 179.5(10) . . . 4_566
C6 C5 C7 N1 -13(2) . . . .
C6 C5 C4 C3 3.2(18) . . . .
C2 C3 C4 C5 -6.4(18) . . . .
C1 C6 C5 C7 -178.3(10) . . . .
C1 C6 C5 C4 0.7(17) . . . .
C1 C2 C3 Br1 177.5(9) . . . .
C1 C2 C3 C4 5.8(18) . . . .
N3 C24 C23 C22 -6(2) . . . 4_565
C16 C17 C18 O4 179.0(9) . . . .
C16 C17 C18 C13 -8.4(17) . . . .
O5 C17 C18 O4 -0.9(14) . . . .
O5 C17 C18 C13 171.7(10) . . . .
C17 C16 C15 Br2 176.4(8) . . . .
C17 C16 C15 C14 2.8(16) . . . .
C10 O3 C9 C8 171.6(8) . . . .
C21 C22 C26 C25 -175.5(12) . . . .
C22 C26 C25 N3 -5.9(19) . . . 4_566
C9 O3 C10 C11 -178.1(9) . . . .
C13 C14 C15 Br2 -175.0(8) . . . .
C13 C14 C15 C16 -1.4(17) . . . .
C12 N2 C11 C10 164.3(9) . . . .
C12 C13 C14 C15 -178.9(10) . . . .
C12 C13 C18 O4 -5.2(19) . . . .
C12 C13 C18 C17 -177.0(10) . . . .
C14 C13 C12 N2 -161.6(10) . . . .
C14 C13 C18 O4 -178.6(10) . . . .
C14 C13 C18 C17 9.7(17) . . . .
C5 C6 C1 O1 -178.0(9) . . . .
C5 C6 C1 C2 -1.6(15) . . . .
C3 C2 C1 O1 174.3(10) . . . .
C3 C2 C1 C6 -1.7(18) . . . .
C19 O5 C17 C16 2.5(14) . . . .
C19 O5 C17 C18 -177.6(10) . . . .
C18 C13 C12 N2 24.8(17) . . . .
C18 C13 C14 C15 -4.8(17) . . . .
C15 C16 C17 O5 -178.3(9) . . . .
C15 C16 C17 C18 1.8(15) . . . .
C8 N1 C7 C5 -174.4(11) . . . .
C7 N1 C8 C9 -167.9(9) . . . .
C7 C5 C4 C3 -177.7(10) . . . .
C20 O1 C1 C6 -178.8(10) . . . .
C20 O1 C1 C2 4.9(15) . . . .
C11 N2 C12 C13 167.3(10) . . . .
C4 C5 C7 N1 168.0(12) . . . .
C23 C22 C26 C25 5.3(18) 4_566 . . .
C25 N3 C24 C23 6.2(19) 4_565 . . .
